data_2211319
loop_
_publ_author_name
'D. Gayathri'
'D. Velmurugan'
'K. Ravikumar'
'M. Poornachandran'
'R. Raghunathan'

_publ_section_title
1'-Methyl-5-diphenyl-4'-<i>p</i>-tolyl-5,6,7,8,9,10-hexahydro-1,3-cycloheptapyrimidino[2,3-<i>b</i>]thiazole-2-spiro-3'-pyrrolidine-2'-spiro-3''-1<i>H</i>-indole-2'',3(2<i>H</i>,3''<i>H</i>)-dione
_journal_coeditor_code CF2064
_journal_issue 12
_journal_name_full 'Acta Crystallographica Section E'
_journal_page_first o5658
_journal_page_last o5660
_journal_paper_doi 10.1107/S1600536806048021
_journal_volume 62
_journal_year 2006
_chemical_formula_iupac 'C35 H34 N4 O2 S'
_chemical_formula_moiety 'C35 H34 N4 O2 S'
_chemical_formula_sum 'C35 H34 N4 O2 S'
_chemical_formula_weight 574.72
_chemical_name_systematic
;1-N-methyl-spiro[2.3']oxindole-spiro[3.2'']-5''-phenyl-
5'',6'',7'',8'',9'',10''-hexahydrocyclohepteno[1,2-d]thiazolo[3,2-a]pyrimidin-
3''-one-4-(p-methyl)phenyl-pyrrolidine
;
_space_group_IT_number 2
_symmetry_cell_setting triclinic
_symmetry_space_group_name_Hall '-P 1'
_symmetry_space_group_name_H-M 'P -1'
_atom_sites_solution_hydrogens geom
_atom_sites_solution_primary direct
_atom_sites_solution_secondary difmap
_audit_creation_method SHELXL97
_cell_angle_alpha 95.6040(10)
_cell_angle_beta 110.8870(10)
_cell_angle_gamma 109.5670(10)
_cell_formula_units_Z 2
_cell_length_a 11.3427(8)
_cell_length_b 12.0148(9)
_cell_length_c 13.0102(10)
_cell_measurement_reflns_used 2520
_cell_measurement_temperature 293(2)
_cell_measurement_theta_max 25.00
_cell_measurement_theta_min 1.73
_cell_volume 1512.7(2)
_computing_cell_refinement 'SAINT (Bruker, 2001)'
_computing_data_collection 'SMART (Bruker, 2001)'
_computing_data_reduction SAINT
_computing_molecular_graphics 'PLATON (Spek, 2003)'
_computing_publication_material 'SHELXL97 and PARST (Nardelli, 1995)'
_computing_structure_refinement 'SHELXL97 (Sheldrick, 1997)'
_computing_structure_solution 'SHELXS97 (Sheldrick, 1997)'
_diffrn_ambient_temperature 293(2)
_diffrn_measured_fraction_theta_full 0.998
_diffrn_measured_fraction_theta_max 0.998
_diffrn_measurement_device_type 'Bruker SMART APEX CCD area-detector'
_diffrn_measurement_method \w
_diffrn_radiation_monochromator graphite
_diffrn_radiation_source 'fine-focus sealed tube'
_diffrn_radiation_type MoK\a
_diffrn_radiation_wavelength 0.71073
_diffrn_reflns_av_R_equivalents 0.0207
_diffrn_reflns_av_sigmaI/netI 0.0240
_diffrn_reflns_limit_h_max 13
_diffrn_reflns_limit_h_min -13
_diffrn_reflns_limit_k_max 14
_diffrn_reflns_limit_k_min -14
_diffrn_reflns_limit_l_max 15
_diffrn_reflns_limit_l_min -15
_diffrn_reflns_number 14702
_diffrn_reflns_theta_full 25.00
_diffrn_reflns_theta_max 25.00
_diffrn_reflns_theta_min 1.73
_diffrn_standards_number 0
_exptl_absorpt_coefficient_mu 0.145
_exptl_absorpt_correction_type none
_exptl_crystal_colour colourless
_exptl_crystal_density_diffrn 1.262
_exptl_crystal_density_method 'not measured'
_exptl_crystal_description block
_exptl_crystal_F_000 608
_exptl_crystal_size_max 0.24
_exptl_crystal_size_mid 0.21
_exptl_crystal_size_min 0.20
_refine_diff_density_max 0.236
_refine_diff_density_min -0.165
_refine_ls_extinction_method none
_refine_ls_goodness_of_fit_ref 1.037
_refine_ls_hydrogen_treatment constr
_refine_ls_matrix_type full
_refine_ls_number_parameters 379
_refine_ls_number_reflns 5317
_refine_ls_number_restraints 0
_refine_ls_restrained_S_all 1.037
_refine_ls_R_factor_all 0.0466
_refine_ls_R_factor_gt 0.0405
_refine_ls_shift/su_max 0.000
_refine_ls_shift/su_mean 0.000
_refine_ls_structure_factor_coef Fsqd
_refine_ls_weighting_details 'calc w = 1/[\s^2^(Fo^2^)+(0.0515P)^2^+0.4411P] where P=(Fo^2^+2Fc^2^)/3'
_refine_ls_weighting_scheme calc
_refine_ls_wR_factor_gt 0.1029
_refine_ls_wR_factor_ref 0.1074
_reflns_number_gt 4625
_reflns_number_total 5317
_reflns_threshold_expression I>2\s(I)
_cod_data_source_file cf2064.cif
_cod_data_source_block I
_cod_depositor_comments
;
The following automatic conversions were performed:
'_symmetry_cell_setting' value 'Triclinic' changed to 'triclinic'
according to '/home/saulius/struct/CIF-dictionaries/cif_core.dic'
dictionary named 'cif_core.dic' version 2.4.1 from 2010-06-29.

Automatic conversion script
Id: cif_fix_enum 1527 2010-12-29 10:47:43Z saulius 

The following automatic conversions were performed:

'_symmetry_cell_setting' value 'Triclinic' changed to 'triclinic'
according to /home/saulius/struct/CIF-dictionaries/cif_core.dic
dictionary named 'cif_core.dic' version 2.4.1 from 2010-06-29.

Automatic conversion script
Id: cif_fix_values 1715 2011-07-08 13:25:40Z adriana 
;
_cod_original_cell_volume 1512.67(19)
_cod_original_sg_symbol_H-M P-1
_cod_database_code 2211319
_cod_database_fobs_code 2211319

loop_
_symmetry_equiv_pos_as_xyz
'x, y, z'
'-x, -y, -z'

loop_
_atom_site_type_symbol
_atom_site_label
_atom_site_fract_x
_atom_site_fract_y
_atom_site_fract_z
_atom_site_U_iso_or_equiv
_atom_site_adp_type
_atom_site_calc_flag
_atom_site_refinement_flags
_atom_site_occupancy
C C1 0.22963(16) -0.11826(14) 0.19966(13) 0.0369(4) Uani d . 1
C C2 0.22018(16) 0.00933(14) 0.22648(12) 0.0359(4) Uani d . 1
C C3 0.06173(17) -0.01920(15) 0.16267(13) 0.0407(4) Uani d . 1
H H3 0.0517 0.0161 0.0968 0.049 Uiso calc R 1
C C4 -0.00561(17) -0.15731(16) 0.11584(15) 0.0467(4) Uani d . 1
H H4A -0.0322 -0.1981 0.1697 0.056 Uiso calc R 1
H H4B -0.0861 -0.1808 0.0449 0.056 Uiso calc R 1
C C5 0.0688(2) -0.31561(17) 0.06367(19) 0.0642(6) Uani d . 1
H H5A 0.1446 -0.3264 0.0539 0.096 Uiso calc R 1
H H5B -0.0117 -0.3512 -0.0068 0.096 Uiso calc R 1
H H5C 0.0517 -0.3546 0.1209 0.096 Uiso calc R 1
C C6 0.23923(18) -0.17501(15) 0.30427(14) 0.0417(4) Uani d . 1
C C7 0.42526(17) -0.16556(15) 0.26896(14) 0.0440(4) Uani d . 1
C C8 0.5403(2) -0.18412(18) 0.27291(18) 0.0587(5) Uani d . 1
H H8 0.5881 -0.2122 0.3314 0.070 Uiso calc R 1
C C9 0.5819(2) -0.1595(2) 0.1869(2) 0.0636(6) Uani d . 1
H H9 0.6592 -0.1711 0.1876 0.076 Uiso calc R 1
C C10 0.5109(2) -0.11813(19) 0.10007(19) 0.0614(5) Uani d . 1
H H10 0.5403 -0.1029 0.0427 0.074 Uiso calc R 1
C C11 0.3957(2) -0.09897(17) 0.09741(16) 0.0498(4) Uani d . 1
H H11 0.3471 -0.0721 0.0383 0.060 Uiso calc R 1
C C12 0.35462(17) -0.12042(14) 0.18389(14) 0.0397(4) Uani d . 1
C C13 0.30013(17) 0.10003(14) 0.17572(13) 0.0362(4) Uani d . 1
C C14 0.50024(16) 0.29403(14) 0.22450(13) 0.0378(4) Uani d . 1
H H14 0.5320 0.2568 0.1751 0.045 Uiso calc R 1
C C15 0.42212(16) 0.36412(14) 0.15988(14) 0.0386(4) Uani d . 1
C C16 0.4012(2) 0.36248(17) 0.04880(16) 0.0518(5) Uani d . 1
H H16 0.4316 0.3153 0.0120 0.062 Uiso calc R 1
C C17 0.3352(2) 0.4306(2) -0.00873(19) 0.0674(6) Uani d . 1
H H17 0.3213 0.4286 -0.0839 0.081 Uiso calc R 1
C C18 0.2906(2) 0.5001(2) 0.0442(2) 0.0680(6) Uani d . 1
H H18 0.2478 0.5468 0.0057 0.082 Uiso calc R 1
C C19 0.3087(2) 0.5014(2) 0.1541(2) 0.0688(6) Uani d . 1
H H19 0.2768 0.5479 0.1900 0.083 Uiso calc R 1
C C20 0.3746(2) 0.43357(18) 0.21218(17) 0.0562(5) Uani d . 1
H H20 0.3868 0.4349 0.2869 0.067 Uiso calc R 1
C C21 0.62483(17) 0.37864(15) 0.33012(15) 0.0428(4) Uani d . 1
C C22 0.7364(2) 0.47000(19) 0.30781(18) 0.0600(5) Uani d . 1
H H22A 0.7130 0.4504 0.2270 0.072 Uiso calc R 1
H H22B 0.8216 0.4603 0.3464 0.072 Uiso calc R 1
C C23 0.7617(3) 0.6024(2) 0.3445(2) 0.0835(7) Uani d . 1
H H23A 0.6740 0.6101 0.3177 0.100 Uiso calc R 1
H H23B 0.8153 0.6500 0.3084 0.100 Uiso calc R 1
C C24 0.8365(3) 0.6561(2) 0.4725(2) 0.1037(10) Uani d . 1
H H24A 0.9263 0.6526 0.4979 0.124 Uiso calc R 1
H H24B 0.8510 0.7415 0.4873 0.124 Uiso calc R 1
C C25 0.7665(3) 0.5964(2) 0.5431(2) 0.0911(8) Uani d . 1
H H25A 0.6766 0.5997 0.5177 0.109 Uiso calc R 1
H H25B 0.8192 0.6438 0.6212 0.109 Uiso calc R 1
C C26 0.7479(2) 0.46397(19) 0.54022(17) 0.0659(6) Uani d . 1
H H26A 0.8329 0.4565 0.5474 0.079 Uiso calc R 1
H H26B 0.7309 0.4432 0.6052 0.079 Uiso calc R 1
C C27 0.63207(17) 0.37386(15) 0.43374(15) 0.0445(4) Uani d . 1
C C28 0.43195(16) 0.20146(14) 0.36844(13) 0.0357(4) Uani d . 1
C C29 -0.00676(17) 0.02952(15) 0.22505(14) 0.0422(4) Uani d . 1
C C30 -0.0607(2) 0.11323(17) 0.18644(16) 0.0530(5) Uani d . 1
H H30 -0.0475 0.1434 0.1265 0.064 Uiso calc R 1
C C31 -0.1342(2) 0.15230(19) 0.23646(18) 0.0602(5) Uani d . 1
H H31 -0.1693 0.2084 0.2092 0.072 Uiso calc R 1
C C32 -0.15624(19) 0.11018(19) 0.32534(16) 0.0558(5) Uani d . 1
C C33 -0.10020(19) 0.02825(19) 0.36504(16) 0.0528(5) Uani d . 1
H H33 -0.1120 -0.0004 0.4261 0.063 Uiso calc R 1
C C34 -0.02740(18) -0.01153(17) 0.31587(15) 0.0483(4) Uani d . 1
H H34 0.0085 -0.0669 0.3440 0.058 Uiso calc R 1
C C35 -0.2428(3) 0.1476(2) 0.3751(2) 0.0799(7) Uani d . 1
H H35A -0.2465 0.1092 0.4359 0.120 Uiso calc R 1
H H35B -0.3342 0.1227 0.3174 0.120 Uiso calc R 1
H H35C -0.2028 0.2345 0.4038 0.120 Uiso calc R 1
N N1 0.10197(14) -0.18586(12) 0.09858(11) 0.0428(3) Uani d . 1
N N2 0.35672(15) -0.19467(13) 0.33936(12) 0.0485(4) Uani d . 1
H H2 0.3857 -0.2219 0.3981 0.058 Uiso calc R 1
N N3 0.41205(13) 0.19650(12) 0.25685(10) 0.0364(3) Uani d . 1
N N4 0.53072(14) 0.28254(12) 0.45488(11) 0.0413(3) Uani d . 1
O O1 0.15454(14) -0.19913(12) 0.34402(11) 0.0562(3) Uani d . 1
O O2 0.26921(13) 0.08940(10) 0.07538(9) 0.0470(3) Uani d . 1
S S1 0.30170(4) 0.08071(4) 0.37902(3) 0.04215(13) Uani d . 1

loop_
_atom_site_aniso_label
_atom_site_aniso_U_11
_atom_site_aniso_U_22
_atom_site_aniso_U_33
_atom_site_aniso_U_12
_atom_site_aniso_U_13
_atom_site_aniso_U_23
C1 0.0382(9) 0.0352(8) 0.0331(8) 0.0135(7) 0.0105(7) 0.0106(7)
C2 0.0397(9) 0.0363(8) 0.0271(8) 0.0150(7) 0.0089(7) 0.0085(6)
C3 0.0401(9) 0.0443(9) 0.0332(8) 0.0185(8) 0.0084(7) 0.0108(7)
C4 0.0373(9) 0.0467(10) 0.0446(10) 0.0152(8) 0.0075(8) 0.0055(8)
C5 0.0554(12) 0.0448(11) 0.0706(14) 0.0158(9) 0.0113(10) -0.0054(10)
C6 0.0478(10) 0.0343(9) 0.0383(9) 0.0143(8) 0.0141(8) 0.0109(7)
C7 0.0412(9) 0.0391(9) 0.0417(9) 0.0151(8) 0.0080(8) 0.0064(7)
C8 0.0469(11) 0.0581(12) 0.0593(12) 0.0269(10) 0.0060(9) 0.0045(10)
C9 0.0455(11) 0.0625(13) 0.0746(15) 0.0203(10) 0.0221(11) -0.0027(11)
C10 0.0622(13) 0.0572(12) 0.0683(13) 0.0194(10) 0.0369(11) 0.0075(10)
C11 0.0572(11) 0.0475(10) 0.0469(10) 0.0208(9) 0.0237(9) 0.0127(8)
C12 0.0390(9) 0.0351(8) 0.0389(9) 0.0133(7) 0.0113(7) 0.0071(7)
C13 0.0432(9) 0.0341(8) 0.0302(8) 0.0181(7) 0.0110(7) 0.0097(6)
C14 0.0416(9) 0.0368(8) 0.0363(8) 0.0158(7) 0.0168(7) 0.0111(7)
C15 0.0390(9) 0.0328(8) 0.0393(9) 0.0105(7) 0.0140(7) 0.0107(7)
C16 0.0625(12) 0.0520(11) 0.0445(10) 0.0234(9) 0.0236(9) 0.0199(8)
C17 0.0744(14) 0.0720(14) 0.0553(12) 0.0286(12) 0.0214(11) 0.0375(11)
C18 0.0610(13) 0.0583(13) 0.0828(16) 0.0288(11) 0.0181(12) 0.0360(12)
C19 0.0693(14) 0.0632(13) 0.0812(16) 0.0406(12) 0.0258(12) 0.0175(12)
C20 0.0648(12) 0.0611(12) 0.0497(11) 0.0344(10) 0.0222(10) 0.0152(9)
C21 0.0409(9) 0.0388(9) 0.0439(10) 0.0149(8) 0.0127(8) 0.0131(7)
C22 0.0487(11) 0.0598(12) 0.0585(12) 0.0097(9) 0.0179(9) 0.0194(10)
C23 0.0853(17) 0.0525(13) 0.0822(17) 0.0012(12) 0.0248(14) 0.0207(12)
C24 0.116(2) 0.0521(14) 0.0875(19) -0.0085(14) 0.0241(17) 0.0062(13)
C25 0.105(2) 0.0524(13) 0.0673(15) -0.0023(13) 0.0194(14) -0.0073(11)
C26 0.0595(12) 0.0579(12) 0.0457(11) 0.0039(10) 0.0045(10) 0.0044(9)
C27 0.0422(9) 0.0388(9) 0.0416(9) 0.0136(8) 0.0080(8) 0.0089(7)
C28 0.0411(9) 0.0365(8) 0.0304(8) 0.0194(7) 0.0114(7) 0.0107(7)
C29 0.0382(9) 0.0442(9) 0.0376(9) 0.0177(8) 0.0080(7) 0.0075(7)
C30 0.0608(12) 0.0509(11) 0.0461(10) 0.0288(9) 0.0146(9) 0.0132(8)
C31 0.0652(13) 0.0564(12) 0.0581(12) 0.0386(11) 0.0128(10) 0.0080(10)
C32 0.0474(11) 0.0614(12) 0.0473(11) 0.0256(10) 0.0081(9) -0.0045(9)
C33 0.0467(10) 0.0661(12) 0.0422(10) 0.0246(9) 0.0136(8) 0.0103(9)
C34 0.0427(10) 0.0549(11) 0.0475(10) 0.0254(9) 0.0126(8) 0.0154(8)
C35 0.0779(16) 0.0948(18) 0.0713(15) 0.0512(15) 0.0257(13) -0.0012(13)
N1 0.0396(8) 0.0391(8) 0.0388(8) 0.0151(6) 0.0067(6) 0.0031(6)
N2 0.0538(9) 0.0518(9) 0.0404(8) 0.0262(7) 0.0129(7) 0.0213(7)
N3 0.0414(7) 0.0339(7) 0.0293(7) 0.0131(6) 0.0111(6) 0.0092(5)
N4 0.0445(8) 0.0391(8) 0.0314(7) 0.0140(7) 0.0087(6) 0.0075(6)
O1 0.0625(8) 0.0599(8) 0.0565(8) 0.0240(7) 0.0329(7) 0.0278(7)
O2 0.0610(8) 0.0412(7) 0.0287(6) 0.0151(6) 0.0121(5) 0.0106(5)
S1 0.0461(3) 0.0432(2) 0.0284(2) 0.01068(19) 0.01238(18) 0.00934(17)

loop_
_atom_type_symbol
_atom_type_description
_atom_type_scat_dispersion_real
_atom_type_scat_dispersion_imag
_atom_type_scat_source
C C 0.0033 0.0016 'International Tables Vol C Tables 4.2.6.8 and 6.1.1.4'
H H 0.0000 0.0000 'International Tables Vol C Tables 4.2.6.8 and 6.1.1.4'
N N 0.0061 0.0033 'International Tables Vol C Tables 4.2.6.8 and 6.1.1.4'
O O 0.0106 0.0060 'International Tables Vol C Tables 4.2.6.8 and 6.1.1.4'
S S 0.1246 0.1234 'International Tables Vol C Tables 4.2.6.8 and 6.1.1.4'

loop_
_geom_angle_atom_site_label_1
_geom_angle_atom_site_label_2
_geom_angle_atom_site_label_3
_geom_angle
N1 C1 C12 112.65(13)
N1 C1 C6 113.74(13)
C12 C1 C6 101.52(13)
N1 C1 C2 101.97(12)
C12 C1 C2 118.53(13)
C6 C1 C2 108.89(12)
C13 C2 C3 108.84(12)
C13 C2 C1 110.21(12)
C3 C2 C1 104.20(12)
C13 C2 S1 104.75(10)
C3 C2 S1 116.63(11)
C1 C2 S1 112.21(10)
C29 C3 C4 114.03(14)
C29 C3 C2 118.85(13)
C4 C3 C2 104.13(13)
C29 C3 H3 106.3
C4 C3 H3 106.3
C2 C3 H3 106.3
N1 C4 C3 103.31(13)
N1 C4 H4A 111.1
C3 C4 H4A 111.1
N1 C4 H4B 111.1
C3 C4 H4B 111.1
H4A C4 H4B 109.1
N1 C5 H5A 109.5
N1 C5 H5B 109.5
H5A C5 H5B 109.5
N1 C5 H5C 109.5
H5A C5 H5C 109.5
H5B C5 H5C 109.5
O1 C6 N2 126.88(16)
O1 C6 C1 125.63(15)
N2 C6 C1 107.48(14)
C8 C7 C12 121.99(18)
C8 C7 N2 127.89(17)
C12 C7 N2 109.97(15)
C7 C8 C9 117.61(19)
C7 C8 H8 121.2
C9 C8 H8 121.2
C10 C9 C8 121.24(19)
C10 C9 H9 119.4
C8 C9 H9 119.4
C9 C10 C11 120.6(2)
C9 C10 H10 119.7
C11 C10 H10 119.7
C12 C11 C10 118.89(18)
C12 C11 H11 120.6
C10 C11 H11 120.6
C11 C12 C7 119.57(16)
C11 C12 C1 131.17(15)
C7 C12 C1 108.82(14)
O2 C13 N3 122.76(15)
O2 C13 C2 124.29(14)
N3 C13 C2 112.95(13)
N3 C14 C21 109.32(13)
N3 C14 C15 111.46(13)
C21 C14 C15 110.86(13)
N3 C14 H14 108.4
C21 C14 H14 108.4
C15 C14 H14 108.4
C16 C15 C20 118.67(16)
C16 C15 C14 120.46(15)
C20 C15 C14 120.84(15)
C15 C16 C17 120.52(19)
C15 C16 H16 119.7
C17 C16 H16 119.7
C18 C17 C16 120.3(2)
C18 C17 H17 119.8
C16 C17 H17 119.8
C17 C18 C19 119.90(19)
C17 C18 H18 120.1
C19 C18 H18 120.1
C18 C19 C20 120.1(2)
C18 C19 H19 119.9
C20 C19 H19 119.9
C15 C20 C19 120.46(19)
C15 C20 H20 119.8
C19 C20 H20 119.8
C27 C21 C22 123.27(16)
C27 C21 C14 121.86(15)
C22 C21 C14 114.84(15)
C21 C22 C23 115.90(19)
C21 C22 H22A 108.3
C23 C22 H22A 108.3
C21 C22 H22B 108.3
C23 C22 H22B 108.3
H22A C22 H22B 107.4
C22 C23 C24 114.3(2)
C22 C23 H23A 108.7
C24 C23 H23A 108.7
C22 C23 H23B 108.7
C24 C23 H23B 108.7
H23A C23 H23B 107.6
C25 C24 C23 116.5(2)
C25 C24 H24A 108.2
C23 C24 H24A 108.2
C25 C24 H24B 108.2
C23 C24 H24B 108.2
H24A C24 H24B 107.3
C24 C25 C26 115.8(2)
C24 C25 H25A 108.3
C26 C25 H25A 108.3
C24 C25 H25B 108.3
C26 C25 H25B 108.3
H25A C25 H25B 107.4
C27 C26 C25 113.89(18)
C27 C26 H26A 108.8
C25 C26 H26A 108.8
C27 C26 H26B 108.8
C25 C26 H26B 108.8
H26A C26 H26B 107.7
C21 C27 N4 123.14(15)
C21 C27 C26 123.34(17)
N4 C27 C26 113.52(16)
N4 C28 N3 125.96(15)
N4 C28 S1 122.70(12)
N3 C28 S1 111.35(11)
C34 C29 C30 117.57(16)
C34 C29 C3 122.93(15)
C30 C29 C3 119.35(16)
C31 C30 C29 120.68(19)
C31 C30 H30 119.7
C29 C30 H30 119.7
C32 C31 C30 121.68(18)
C32 C31 H31 119.2
C30 C31 H31 119.2
C31 C32 C33 117.54(18)
C31 C32 C35 121.46(19)
C33 C32 C35 121.0(2)
C34 C33 C32 121.33(19)
C34 C33 H33 119.3
C32 C33 H33 119.3
C33 C34 C29 121.19(17)
C33 C34 H34 119.4
C29 C34 H34 119.4
C32 C35 H35A 109.5
C32 C35 H35B 109.5
H35A C35 H35B 109.5
C32 C35 H35C 109.5
H35A C35 H35C 109.5
H35B C35 H35C 109.5
C4 N1 C5 114.8(2)
C4 N1 C1 107.30(10)
C5 N1 C1 115.10(10)
C6 N2 C7 112.10(10)
C6 N2 H2 124.0
C7 N2 H2 124.0
C13 N3 C28 117.10(10)
C13 N3 C14 120.90(10)
C28 N3 C14 121.90(10)
C28 N4 C27 116.60(10)
C28 S1 C2 93.47(7)

loop_
_geom_bond_atom_site_label_1
_geom_bond_atom_site_label_2
_geom_bond_distance
C1 N1 1.460(2)
C1 C12 1.511(2)
C1 C6 1.567(2)
C1 C2 1.586(2)
C2 C13 1.533(2)
C2 C3 1.583(2)
C2 S1 1.832(2)
C3 C29 1.505(2)
C3 C4 1.526(2)
C3 H3 0.980
C4 N1 1.455(2)
C4 H4A 0.970
C4 H4B 0.970
C5 N1 1.458(2)
C5 H5A 0.960
C5 H5B 0.960
C5 H5C 0.960
C6 O1 1.213(2)
C6 N2 1.356(2)
C7 C8 1.380(3)
C7 C12 1.392(2)
C7 N2 1.398(2)
C8 C9 1.382(3)
C8 H8 0.930
C9 C10 1.379(3)
C9 H9 0.930
C10 C11 1.390(3)
C10 H10 0.930
C11 C12 1.378(2)
C11 H11 0.930
C13 O2 1.206(2)
C13 N3 1.374(2)
C14 N3 1.471(2)
C14 C21 1.516(2)
C14 C15 1.519(2)
C14 H14 0.980
C15 C16 1.375(2)
C15 C20 1.379(3)
C16 C17 1.386(3)
C16 H16 0.930
C17 C18 1.359(3)
C17 H17 0.930
C18 C19 1.369(3)
C18 H18 0.930
C19 C20 1.385(3)
C19 H19 0.930
C20 H20 0.930
C21 C27 1.329(2)
C21 C22 1.512(2)
C22 C23 1.513(3)
C22 H22A 0.970
C22 H22B 0.970
C23 C24 1.524(4)
C23 H23A 0.970
C23 H23B 0.970
C24 C25 1.502(4)
C24 H24A 0.970
C24 H24B 0.970
C25 C26 1.529(3)
C25 H25A 0.970
C25 H25B 0.970
C26 C27 1.508(2)
C26 H26A 0.970
C26 H26B 0.970
C27 N4 1.428(2)
C28 N4 1.275(2)
C28 N3 1.379(2)
C28 S1 1.748(2)
C29 C34 1.389(2)
C29 C30 1.389(2)
C30 C31 1.388(3)
C30 H30 0.930
C31 C32 1.375(3)
C31 H31 0.930
C32 C33 1.387(3)
C32 C35 1.509(3)
C33 C34 1.379(3)
C33 H33 0.930
C34 H34 0.930
C35 H35A 0.960
C35 H35B 0.960
C35 H35C 0.960
N2 H2 0.860

loop_
_geom_hbond_atom_site_label_D
_geom_hbond_atom_site_label_H
_geom_hbond_atom_site_label_A
_geom_hbond_site_symmetry_A
_geom_hbond_distance_DH
_geom_hbond_distance_HA
_geom_hbond_distance_DA
_geom_hbond_angle_DHA
C3 H3 O2 . 0.98 2.45 2.944(2) 111
C4 H4A O1 . 0.97 2.50 3.070(2) 118
C11 H11 O2 . 0.93 2.46 3.045(3) 121
N2 H2 N4 2_656 0.86 2.13 2.988(2) 177

loop_
_geom_torsion_atom_site_label_1
_geom_torsion_atom_site_label_2
_geom_torsion_atom_site_label_3
_geom_torsion_atom_site_label_4
_geom_torsion
N1 C1 C2 C13 -96.21(14)
C12 C1 C2 C13 28.07(18)
C6 C1 C2 C13 143.30(13)
N1 C1 C2 C3 20.41(15)
C12 C1 C2 C3 144.69(14)
C6 C1 C2 C3 -100.08(14)
N1 C1 C2 S1 147.47(11)
C12 C1 C2 S1 -88.25(15)
C6 C1 C2 S1 26.98(16)
C13 C2 C3 C29 -109.25(16)
C1 C2 C3 C29 133.18(15)
S1 C2 C3 C29 8.91(19)
C13 C2 C3 C4 122.57(14)
C1 C2 C3 C4 5.00(16)
S1 C2 C3 C4 -119.27(13)
C29 C3 C4 N1 -159.97(13)
C2 C3 C4 N1 -28.89(16)
N1 C1 C6 O1 -53.7(2)
C12 C1 C6 O1 -174.96(16)
C2 C1 C6 O1 59.2(2)
N1 C1 C6 N2 124.73(15)
C12 C1 C6 N2 3.47(16)
C2 C1 C6 N2 -122.33(14)
C12 C7 C8 C9 -1.8(3)
N2 C7 C8 C9 173.39(18)
C7 C8 C9 C10 -0.1(3)
C8 C9 C10 C11 0.6(3)
C9 C10 C11 C12 0.9(3)
C10 C11 C12 C7 -2.8(3)
C10 C11 C12 C1 -174.23(17)
C8 C7 C12 C11 3.3(3)
N2 C7 C12 C11 -172.67(15)
C8 C7 C12 C1 176.53(16)
N2 C7 C12 C1 0.56(19)
N1 C1 C12 C11 47.8(2)
C6 C1 C12 C11 169.79(18)
C2 C1 C12 C11 -71.1(2)
N1 C1 C12 C7 -124.39(15)
C6 C1 C12 C7 -2.38(17)
C2 C1 C12 C7 116.76(15)
C3 C2 C13 O2 -48.3(2)
C1 C2 C13 O2 65.42(19)
S1 C2 C13 O2 -173.69(14)
C3 C2 C13 N3 131.51(14)
C1 C2 C13 N3 -114.80(14)
S1 C2 C13 N3 6.09(15)
N3 C14 C15 C16 -116.21(17)
C21 C14 C15 C16 121.76(18)
N3 C14 C15 C20 65.8(2)
C21 C14 C15 C20 -56.2(2)
C20 C15 C16 C17 0.8(3)
C14 C15 C16 C17 -177.20(17)
C15 C16 C17 C18 0.2(3)
C16 C17 C18 C19 -1.2(3)
C17 C18 C19 C20 1.1(3)
C16 C15 C20 C19 -0.8(3)
C14 C15 C20 C19 177.16(18)
C18 C19 C20 C15 -0.1(3)
N3 C14 C21 C27 -12.0(2)
C15 C14 C21 C27 111.22(18)
N3 C14 C21 C22 169.73(14)
C15 C14 C21 C22 -67.00(19)
C27 C21 C22 C23 -64.1(3)
C14 C21 C22 C23 114.1(2)
C21 C22 C23 C24 73.9(3)
C22 C23 C24 C25 -60.2(4)
C23 C24 C25 C26 64.0(4)
C24 C25 C26 C27 -77.1(3)
C22 C21 C27 N4 -175.82(16)
C14 C21 C27 N4 6.1(3)
C22 C21 C27 C26 4.1(3)
C14 C21 C27 C26 -174.01(17)
C25 C26 C27 C21 57.8(3)
C25 C26 C27 N4 -122.3(2)
C4 C3 C29 C34 55.4(2)
C2 C3 C29 C34 -68.1(2)
C4 C3 C29 C30 -120.08(18)
C2 C3 C29 C30 116.50(18)
C34 C29 C30 C31 -0.9(3)
C3 C29 C30 C31 174.76(17)
C29 C30 C31 C32 0.0(3)
C30 C31 C32 C33 1.1(3)
C30 C31 C32 C35 -176.54(19)
C31 C32 C33 C34 -1.3(3)
C35 C32 C33 C34 176.37(19)
C32 C33 C34 C29 0.4(3)
C30 C29 C34 C33 0.8(3)
C3 C29 C34 C33 -174.77(16)
C3 C4 N1 C5 174.42(15)
C3 C4 N1 C1 45.10(16)
C12 C1 N1 C4 -168.94(13)
C6 C1 N1 C4 76.24(16)
C2 C1 N1 C4 -40.81(16)
C12 C1 N1 C5 61.92(19)
C6 C1 N1 C5 -52.9(2)
C2 C1 N1 C5 -169.95(15)
O1 C6 N2 C7 174.97(17)
C1 C6 N2 C7 -3.43(19)
C8 C7 N2 C6 -173.75(17)
C12 C7 N2 C6 1.9(2)
O2 C13 N3 C28 176.57(15)
C2 C13 N3 C28 -3.22(19)
O2 C13 N3 C14 0.7(2)
C2 C13 N3 C14 -179.05(13)
N4 C28 N3 C13 178.81(15)
S1 C28 N3 C13 -1.61(17)
N4 C28 N3 C14 -5.4(2)
S1 C28 N3 C14 174.17(11)
C21 C14 N3 C13 -172.69(13)
C15 C14 N3 C13 64.40(18)
C21 C14 N3 C28 11.7(2)
C15 C14 N3 C28 -111.23(16)
N3 C28 N4 C27 -2.3(2)
S1 C28 N4 C27 178.19(11)
C21 C27 N4 C28 1.8(2)
C26 C27 N4 C28 -178.07(16)
N4 C28 S1 C2 -175.81(14)
N3 C28 S1 C2 4.60(12)
C13 C2 S1 C28 -5.85(11)
C3 C2 S1 C28 -126.22(12)
C1 C2 S1 C28 113.71(12)
